data_7712482
loop_
_publ_author_name
'Solodovnikov, Sergey F.'
'Meshalkin, Arkadiy B.'
'Sukhikh, Aleksandr S.'
'Solodovnikova, Zoya A.'
'Zolotova, Evgeniya S.'
'Yudin, Vasiliy N.'
'Kadyrova, Yuliya M.'
'Khaikina, Elena G.'
'Mateyshina, Yuliya G.'
'Uvarov, Nikolai F.'
'Pugachev, Aleksey M.'
'Kovtunets, Evgeniy V.'

_publ_section_title
;
 Resolving old problems with layered polytungstates related to hexagonal
 tungsten bronze: phase formation, structures, crystal chemistry and some
 properties.
;
_journal_issue 9
_journal_name_full 'Dalton transactions (Cambridge, England : 2003)'
_journal_page_first 2770
_journal_page_last 2785
_journal_paper_doi 10.1039/d2dt03895a
_journal_volume 52
_journal_year 2023
_chemical_formula_sum 'Cs2 O22 W7'
_chemical_formula_weight 1904.77
_space_group_crystal_system monoclinic
_space_group_IT_number 4
_space_group_name_Hall 'P 2yb'
_space_group_name_H-M_alt 'P 1 21 1'
_atom_sites_solution_primary dual
_audit_creation_method SHELXL-2017/1
_audit_update_record
;
2022-10-06 deposited with the CCDC.	2023-01-31 downloaded from the CCDC.
;
_cell_angle_alpha 90
_cell_angle_beta 90.006(3)
_cell_angle_gamma 90
_cell_formula_units_Z 2
_cell_length_a 3.8497(3)
_cell_length_b 7.3502(5)
_cell_length_c 32.611(3)
_cell_measurement_reflns_used 1309
_cell_measurement_temperature 296(2)
_cell_measurement_theta_max 26.97
_cell_measurement_theta_min 3.04
_cell_volume 922.76(13)
_computing_structure_refinement 'SHELXL-2017/1 (Sheldrick, 2017)'
_computing_structure_solution 'SHELXT 2018/2 (Sheldrick, 2018)'
_diffrn_ambient_temperature 296(2)
_diffrn_detector PIXEL
_diffrn_detector_area_resol_mean 7.41
_diffrn_detector_type 'Bruker PHOTON III area detector'
_diffrn_measured_fraction_theta_full 0.999
_diffrn_measured_fraction_theta_max 1.000
_diffrn_measurement_device 'three-circle diffractometer'
_diffrn_measurement_device_type 'Bruker D8 Venture diffractometer'
_diffrn_measurement_method '\w and \f scans'
_diffrn_radiation_monochromator 'Incoatec HELIOS multilayer mirrors'
_diffrn_radiation_type MoK\a
_diffrn_radiation_wavelength 0.71073
_diffrn_reflns_av_R_equivalents 0.1026
_diffrn_reflns_av_unetI/netI 0.1504
_diffrn_reflns_Laue_measured_fraction_full 0.999
_diffrn_reflns_Laue_measured_fraction_max 1.000
_diffrn_reflns_limit_h_max 5
_diffrn_reflns_limit_h_min -5
_diffrn_reflns_limit_k_max 9
_diffrn_reflns_limit_k_min -9
_diffrn_reflns_limit_l_max 42
_diffrn_reflns_limit_l_min -43
_diffrn_reflns_number 10850
_diffrn_reflns_point_group_measured_fraction_full 1.000
_diffrn_reflns_point_group_measured_fraction_max 1.000
_diffrn_reflns_theta_full 25.242
_diffrn_reflns_theta_max 28.287
_diffrn_reflns_theta_min 1.249
_diffrn_source 'Incoatec IuS3.0 microfocus X-ray tube'
_exptl_absorpt_coefficient_mu 47.439
_exptl_absorpt_correction_T_max 0.7457
_exptl_absorpt_correction_T_min 0.2835
_exptl_absorpt_correction_type multi-scan
_exptl_absorpt_process_details
;
SADABS-2016/2 (Bruker,2016/2) was used for absorption correction.
wR2(int) was 0.0968 before and 0.0546 after correction.
The Ratio of minimum to maximum transmission is 0.3802.
The \l/2 correction factor is Not present.
;
_exptl_crystal_colour colourless
_exptl_crystal_density_diffrn 6.855
_exptl_crystal_description plate
_exptl_crystal_F_000 1608
_exptl_crystal_recrystallization_method 'From the Melt'
_exptl_crystal_size_max 0.057
_exptl_crystal_size_mid 0.041
_exptl_crystal_size_min 0.020
_refine_diff_density_max 8.990
_refine_diff_density_min -11.986
_refine_diff_density_rms 1.062
_refine_ls_abs_structure_details
;
 Twinning involves inversion, so Flack parameter cannot be determined
;
_refine_ls_extinction_method none
_refine_ls_goodness_of_fit_ref 0.998
_refine_ls_hydrogen_treatment undef
_refine_ls_matrix_type full
_refine_ls_number_parameters 184
_refine_ls_number_reflns 4291
_refine_ls_number_restraints 6
_refine_ls_restrained_S_all 1.003
_refine_ls_R_factor_all 0.1420
_refine_ls_R_factor_gt 0.0980
_refine_ls_shift/su_max 3.565
_refine_ls_shift/su_mean 0.146
_refine_ls_structure_factor_coef Fsqd
_refine_ls_weighting_details 'w=1/[\s^2^(Fo^2^)+(0.1008P)^2^] where P=(Fo^2^+2Fc^2^)/3'
_refine_ls_weighting_scheme calc
_refine_ls_wR_factor_gt 0.2070
_refine_ls_wR_factor_ref 0.2376
_reflns_Friedel_coverage 0.856
_reflns_Friedel_fraction_full 1.000
_reflns_Friedel_fraction_max 1.000
_reflns_number_gt 2648
_reflns_number_total 4291
_reflns_threshold_expression 'I > 2\s(I)'
_cod_data_source_file d2dt03895a2.cif
_cod_data_source_block Cs2W7O22
_cod_original_cell_volume 922.76(12)
_cod_original_sg_symbol_H-M 'P 21'
_cod_database_code 7712482
_shelx_shelxl_version_number 2017/1
_shelx_space_group_comment
;
The symmetry employed for this shelxl refinement is uniquely defined
by the following loop, which should always be used as a source of
symmetry information in preference to the above space-group names.
They are only intended as comments.
;
_shelx_estimated_absorpt_t_min 0.173
_shelx_estimated_absorpt_t_max 0.450

loop_
_space_group_symop_operation_xyz
'x, y, z'
'-x, y+1/2, -z'

loop_
_atom_site_label
_atom_site_type_symbol
_atom_site_fract_x
_atom_site_fract_y
_atom_site_fract_z
_atom_site_U_iso_or_equiv
_atom_site_adp_type
_atom_site_occupancy
_atom_site_site_symmetry_order
W1 W 0.4784(10) 0.245(2) 0.1023(2) 0.0155(12) Uani 1 1
W2 W 0.503(2) 0.758(2) 0.1036(2) 0.050(3) Uani 1 1
W3 W 0.504(2) 0.504(2) 0.20395(10) 0.0305(13) Uani 1 1
W4 W 0.4624(9) 0.257(3) 0.30555(18) 0.0110(10) Uani 1 1
W5 W 0.5783(11) 0.749(3) 0.30495(19) 0.0171(11) Uani 1 1
W6 W 0.501(2) 0.003(3) 0.40213(10) 0.0357(14) Uani 1 1
W7 W 0.510(2) 0.251(3) 0.5000(3) 0.0388(15) Uani 1 1
Cs1 Cs -0.027(3) 0.000000 0.2041(2) 0.030(2) Uani 0.808(4) 1
Cs2 Cs -0.030(4) 0.506(3) 0.4032(3) 0.023(3) Uani 0.588(4) 1
Cs3 Cs 0.046(4) 0.486(4) 0.0069(4) 0.060(5) Uani 0.604(4) 1
O1 O 0.043(11) 0.255(12) 0.108(2) 0.020(16) Uiso 1 1
O2 O 0.540(13) 0.213(7) 0.0517(13) 0.014(13) Uiso 1 1
O3 O 0.506(13) 0.489(10) 0.1003(12) 0.009(10) Uiso 1 1
O4 O 0.503(18) 0.009(12) 0.1246(12) 0.012(9) Uiso 1 1
O5 O 0.474(17) 0.308(10) 0.170(3) 0.04(2) Uiso 1 1
O6 O 0.551(15) 0.810(7) 0.0500(18) 0.012(13) Uiso 1 1
O7 O 0.980(14) 0.761(10) 0.113(2) 0.009(14) Uiso 1 1
O8 O 0.488(12) 0.688(7) 0.1683(19) -0.001(11) Uiso 1 1
O9 O 0.093(10) 0.463(5) 0.2110(14) -0.001(11) Uiso 1 1
O10 O 0.564(14) 0.672(7) 0.2510(18) 0.004(10) Uiso 1 1
O11 O 0.556(13) 0.313(6) 0.2527(18) 0.003(10) Uiso 1 1
O12 O 0.024(15) 0.246(14) 0.309(2) 0.016(14) Uiso 1 1
O13 O 0.506(18) 0.501(12) 0.3237(12) 0.012(9) Uiso 1 1
O14 O 0.541(17) -0.002(12) 0.2915(14) 0.021(11) Uiso 1 1
O15 O 0.486(14) 0.183(8) 0.365(2) 0.012(14) Uiso 1 1
O16 O 1.060(16) 0.746(16) 0.309(3) 0.034(19) Uiso 1 1
O17 O 0.462(15) 0.821(9) 0.360(2) 0.020(17) Uiso 1 1
O18 O 0.065(11) -0.012(9) 0.4057(12) 0.000(12) Uiso 1 1
O19 O 0.536(14) 0.176(7) 0.445(2) 0.005(11) Uiso 1 1
O20 O 0.564(16) -0.180(8) 0.445(2) 0.017(14) Uiso 1 1
O21 O 0.922(9) 0.227(6) 0.4960(17) -0.001(10) Uiso 1 1
O22 O 0.51(2) 0.503(15) 0.4847(14) 0.024(10) Uiso 1 1

loop_
_atom_site_aniso_label
_atom_site_aniso_U_11
_atom_site_aniso_U_22
_atom_site_aniso_U_33
_atom_site_aniso_U_23
_atom_site_aniso_U_13
_atom_site_aniso_U_12
W1 0.017(2) 0.007(2) 0.023(2) -0.002(3) 0.008(2) 0.010(3)
W2 0.143(8) 0.006(2) 0.0006(19) 0.002(3) -0.009(4) -0.005(5)
W3 0.079(4) 0.0049(11) 0.0077(15) 0.000(3) 0.005(4) -0.005(2)
W4 0.0046(14) 0.0127(19) 0.016(2) 0.008(3) 0.0096(14) 0.005(3)
W5 0.0123(14) 0.021(2) 0.018(3) -0.009(3) 0.0060(17) 0.004(3)
W6 0.094(4) 0.0082(10) 0.0048(16) 0.001(3) 0.010(5) -0.001(2)
W7 0.078(4) 0.0218(13) 0.0170(17) -0.0109(16) 0.025(3) -0.014(6)
Cs1 0.045(6) 0.016(2) 0.028(4) -0.005(7) 0.005(7) -0.025(4)
Cs2 0.042(8) 0.014(3) 0.012(4) 0.000(7) 0.019(8) -0.016(6)
Cs3 0.022(10) 0.110(12) 0.046(8) 0.007(12) -0.022(7) 0.035(9)

loop_
_atom_type_symbol
_atom_type_description
_atom_type_scat_dispersion_real
_atom_type_scat_dispersion_imag
_atom_type_scat_source
O O 0.0106 0.0060 'International Tables Vol C Tables 4.2.6.8 and 6.1.1.4'
Cs Cs -0.3680 2.1192 'International Tables Vol C Tables 4.2.6.8 and 6.1.1.4'
W W -0.8490 6.8722 'International Tables Vol C Tables 4.2.6.8 and 6.1.1.4'

loop_
_geom_angle_atom_site_label_1
_geom_angle_atom_site_label_2
_geom_angle_atom_site_label_3
_geom_angle
_geom_angle_site_symmetry_1
_geom_angle_site_symmetry_3
_geom_angle_publ_flag
O1 W1 O2 104(3) . . ?
O1 W1 O3 91(3) . . ?
O2 W1 O3 95(2) . . ?
O1 W1 O4 93(4) . . ?
O2 W1 O4 104(2) . . ?
O3 W1 O4 158(2) . . ?
O1 W1 O1 169(5) . 1_655 ?
O2 W1 O1 87(3) . 1_655 ?
O3 W1 O1 85(3) . 1_655 ?
O4 W1 O1 87(3) . 1_655 ?
O1 W1 O5 83(3) . . ?
O2 W1 O5 171(2) . . ?
O3 W1 O5 80(2) . . ?
O4 W1 O5 79(2) . . ?
O1 W1 O5 86(3) 1_655 . ?
O1 W1 Cs3 69(3) . . ?
O2 W1 Cs3 49.4(19) . . ?
O3 W1 Cs3 63.2(14) . . ?
O4 W1 Cs3 137.6(19) . . ?
O1 W1 Cs3 118(2) 1_655 . ?
O5 W1 Cs3 132.6(18) . . ?
O1 W1 Cs3 125(3) . 1_655 ?
O2 W1 Cs3 42.1(18) . 1_655 ?
O3 W1 Cs3 61.4(14) . 1_655 ?
O4 W1 Cs3 130.4(18) . 1_655 ?
O1 W1 Cs3 62(2) 1_655 1_655 ?
O5 W1 Cs3 130.1(18) . 1_655 ?
Cs3 W1 Cs3 56.4(3) . 1_655 ?
O1 W1 Cs1 113(3) . 1_655 ?
O2 W1 Cs1 130.3(19) . 1_655 ?
O3 W1 Cs1 115.3(14) . 1_655 ?
O4 W1 Cs1 44.1(18) . 1_655 ?
O1 W1 Cs1 60(2) 1_655 1_655 ?
O5 W1 Cs1 47.3(18) . 1_655 ?
Cs3 W1 Cs1 178.0(5) . 1_655 ?
Cs3 W1 Cs1 121.8(3) 1_655 1_655 ?
O1 W1 Cs1 59(3) . . ?
O2 W1 Cs1 140.5(18) . . ?
O3 W1 Cs1 118.7(14) . . ?
O4 W1 Cs1 48.0(18) . . ?
O1 W1 Cs1 114(2) 1_655 . ?
O5 W1 Cs1 47.0(18) . . ?
Cs3 W1 Cs1 127.8(4) . . ?
Cs3 W1 Cs1 175.7(3) 1_655 . ?
Cs1 W1 Cs1 54.02(16) 1_655 . ?
O1 W1 Cs3 121(3) . 2_645 ?
O2 W1 Cs3 25.2(19) . 2_645 ?
O3 W1 Cs3 112.0(14) . 2_645 ?
O4 W1 Cs3 83.9(16) . 2_645 ?
O1 W1 Cs3 70(2) 1_655 2_645 ?
O5 W1 Cs3 151.2(17) . 2_645 ?
Cs3 W1 Cs3 74.6(3) . 2_645 ?
Cs3 W1 Cs3 50.97(9) 1_655 2_645 ?
Cs1 W1 Cs3 105.1(4) 1_655 2_645 ?
Cs1 W1 Cs3 129.3(4) . 2_645 ?
O1 W1 Cs3 70(3) . 2_545 ?
O2 W1 Cs3 39.7(18) . 2_545 ?
O3 W1 Cs3 114.8(14) . 2_545 ?
O4 W1 Cs3 86.5(18) . 2_545 ?
O1 W1 Cs3 121(2) 1_655 2_545 ?
O5 W1 Cs3 148.8(18) . 2_545 ?
Cs3 W1 Cs3 51.61(9) . 2_545 ?
Cs3 W1 Cs3 80.0(3) 1_655 2_545 ?
Cs1 W1 Cs3 129.8(5) 1_655 2_545 ?
Cs1 W1 Cs3 103.4(3) . 2_545 ?
Cs3 W1 Cs3 50.9(2) 2_645 2_545 ?
O6 W2 O7 94(3) . . ?
O6 W2 O3 99(2) . . ?
O7 W2 O3 91(3) . . ?
O6 W2 O4 98(2) . 1_565 ?
O7 W2 O4 86(3) . 1_565 ?
O3 W2 O4 162.8(19) . 1_565 ?
O6 W2 O7 105(3) . 1_455 ?
O7 W2 O7 161(4) . 1_455 ?
O3 W2 O7 92(2) . 1_455 ?
O4 W2 O7 86(3) 1_565 1_455 ?
O6 W2 O8 175(2) . . ?
O7 W2 O8 82(2) . . ?
O3 W2 O8 79.5(17) . . ?
O4 W2 O8 83.3(19) 1_565 . ?
O7 W2 O8 80(2) 1_455 . ?
O6 W2 Cs3 53.5(18) . . ?
O7 W2 Cs3 124(2) . . ?
O3 W2 Cs3 58.4(13) . . ?
O4 W2 Cs3 136.1(17) 1_565 . ?
O7 W2 Cs3 73(2) 1_455 . ?
O8 W2 Cs3 128.0(13) . . ?
O6 W2 Cs1 129.1(18) . 1_665 ?
O7 W2 Cs1 55(2) . 1_665 ?
O3 W2 Cs1 118.0(13) . 1_665 ?
O4 W2 Cs1 47.3(17) 1_565 1_665 ?
O7 W2 Cs1 108(2) 1_455 1_665 ?
O8 W2 Cs1 49.1(13) . 1_665 ?
Cs3 W2 Cs1 176.4(5) . 1_665 ?
O6 W2 Cs1 135.2(17) . 1_565 ?
O7 W2 Cs1 110(2) . 1_565 ?
O3 W2 Cs1 117.6(13) . 1_565 ?
O4 W2 Cs1 48.6(17) 1_565 1_565 ?
O7 W2 Cs1 53(2) 1_455 1_565 ?
O8 W2 Cs1 48.5(12) . 1_565 ?
Cs3 W2 Cs1 125.9(4) . 1_565 ?
Cs1 W2 Cs1 54.59(14) 1_665 1_565 ?
O6 W2 Cs3 48.2(17) . 1_655 ?
O7 W2 Cs3 70(2) . 1_655 ?
O3 W2 Cs3 59.3(13) . 1_655 ?
O4 W2 Cs3 134.0(18) 1_565 1_655 ?
O7 W2 Cs3 127(2) 1_455 1_655 ?
O8 W2 Cs3 128.1(13) . 1_655 ?
Cs3 W2 Cs3 54.5(2) . 1_655 ?
Cs1 W2 Cs3 124.7(4) 1_665 1_655 ?
Cs1 W2 Cs3 176.5(4) 1_565 1_655 ?
O6 W2 Cs3 21.4(18) . 2_655 ?
O7 W2 Cs3 75(2) . 2_655 ?
O3 W2 Cs3 109.7(13) . 2_655 ?
O4 W2 Cs3 85.9(16) 1_565 2_655 ?
O7 W2 Cs3 121.5(19) 1_455 2_655 ?
O8 W2 Cs3 155.4(13) . 2_655 ?
Cs3 W2 Cs3 73.9(3) . 2_655 ?
Cs1 W2 Cs3 108.5(3) 1_665 2_655 ?
Cs1 W2 Cs3 132.2(5) 1_565 2_655 ?
Cs3 W2 Cs3 51.13(11) 1_655 2_655 ?
O6 W2 Cs3 36.0(18) . 2 ?
O7 W2 Cs3 127(2) . 2 ?
O3 W2 Cs3 109.3(13) . 2 ?
O4 W2 Cs3 86.0(16) 1_565 2 ?
O7 W2 Cs3 70.0(19) 1_455 2 ?
O8 W2 Cs3 148.6(12) . 2 ?
Cs3 W2 Cs3 50.84(8) . 2 ?
Cs1 W2 Cs3 132.7(5) 1_665 2 ?
Cs1 W2 Cs3 103.7(4) 1_565 2 ?
Cs3 W2 Cs3 79.2(3) 1_655 2 ?
Cs3 W2 Cs3 51.6(2) 2_655 2 ?
O9 W3 O8 102(2) . . ?
O9 W3 O5 83(3) . . ?
O8 W3 O5 101.6(19) . . ?
O9 W3 O10 97(2) . . ?
O8 W3 O10 92(2) . . ?
O5 W3 O10 166(3) . . ?
O9 W3 O11 82(2) . . ?
O8 W3 O11 172(2) . . ?
O5 W3 O11 86(3) . . ?
O10 W3 O11 79.7(13) . . ?
O9 W3 O9 157(2) . 1_655 ?
O8 W3 O9 101.4(18) . 1_655 ?
O5 W3 O9 91(2) . 1_655 ?
O10 W3 O9 83.6(19) . 1_655 ?
O11 W3 O9 75.3(18) . 1_655 ?
O9 W3 Cs1 126.7(14) . 1_665 ?
O8 W3 Cs1 48.5(17) . 1_665 ?
O5 W3 Cs1 138(3) . 1_665 ?
O10 W3 Cs1 52.5(15) . 1_665 ?
O11 W3 Cs1 123.3(13) . 1_665 ?
O9 W3 Cs1 71.3(10) 1_655 1_665 ?
O9 W3 Cs1 105.0(14) . 1_655 ?
O8 W3 Cs1 134.1(17) . 1_655 ?
O5 W3 Cs1 47(2) . 1_655 ?
O10 W3 Cs1 120.4(15) . 1_655 ?
O11 W3 Cs1 50.6(14) . 1_655 ?
O9 W3 Cs1 56.7(10) 1_655 1_655 ?
Cs1 W3 Cs1 127.7(4) 1_665 1_655 ?
O9 W3 Cs1 71.7(14) . 1_565 ?
O8 W3 Cs1 47.4(17) . 1_565 ?
O5 W3 Cs1 131(2) . 1_565 ?
O10 W3 Cs1 61.0(15) . 1_565 ?
O11 W3 Cs1 128.4(14) . 1_565 ?
O9 W3 Cs1 126.6(10) 1_655 1_565 ?
Cs1 W3 Cs1 55.6(2) 1_665 1_565 ?
Cs1 W3 Cs1 176.7(4) 1_655 1_565 ?
O9 W3 Cs1 50.8(14) . . ?
O8 W3 Cs1 130.3(17) . . ?
O5 W3 Cs1 44(3) . . ?
O10 W3 Cs1 126.8(15) . . ?
O11 W3 Cs1 57.8(13) . . ?
O9 W3 Cs1 111.2(10) 1_655 . ?
Cs1 W3 Cs1 177.5(5) 1_665 . ?
Cs1 W3 Cs1 54.9(2) 1_655 . ?
Cs1 W3 Cs1 121.8(4) 1_565 . ?
O12 W4 O11 106(3) . . ?
O12 W4 O13 97(4) . . ?
O11 W4 O13 94(2) . . ?
O12 W4 O14 97(4) . . ?
O11 W4 O14 88(2) . . ?
O13 W4 O14 165(2) . . ?
O12 W4 O15 88(3) . . ?
O11 W4 O15 166(2) . . ?
O13 W4 O15 87(2) . . ?
O14 W4 O15 88(2) . . ?
O12 W4 O12 172(5) . 1_655 ?
O11 W4 O12 82(2) . 1_655 ?
O13 W4 O12 86(3) . 1_655 ?
O14 W4 O12 80(3) . 1_655 ?
O15 W4 O12 84(2) . 1_655 ?
O12 W4 Cs2 61(3) . . ?
O11 W4 Cs2 136.5(15) . . ?
O13 W4 Cs2 51.8(17) . . ?
O14 W4 Cs2 132.4(15) . . ?
O15 W4 Cs2 53.0(16) . . ?
O12 W4 Cs2 116(2) 1_655 . ?
O12 W4 Cs2 116(3) . 1_655 ?
O11 W4 Cs2 122.4(15) . 1_655 ?
O13 W4 Cs2 45.8(18) . 1_655 ?
O14 W4 Cs2 121.9(17) . 1_655 ?
O15 W4 Cs2 50.3(17) . 1_655 ?
O12 W4 Cs2 61(2) 1_655 1_655 ?
Cs2 W4 Cs2 55.3(2) . 1_655 ?
O12 W4 Cs1 66(3) . . ?
O11 W4 Cs1 56.5(15) . . ?
O13 W4 Cs1 134.6(17) . . ?
O14 W4 Cs1 57.4(17) . . ?
O15 W4 Cs1 130.5(17) . . ?
O12 W4 Cs1 118(2) 1_655 . ?
Cs2 W4 Cs1 126.4(3) . . ?
Cs2 W4 Cs1 178.3(3) 1_655 . ?
O12 W4 Cs1 119(3) . 1_655 ?
O11 W4 Cs1 43.3(14) . 1_655 ?
O13 W4 Cs1 128.0(17) . 1_655 ?
O14 W4 Cs1 47.8(15) . 1_655 ?
O15 W4 Cs1 127.2(16) . 1_655 ?
O12 W4 Cs1 64(2) 1_655 1_655 ?
Cs2 W4 Cs1 179.8(5) . 1_655 ?
Cs2 W4 Cs1 124.7(3) 1_655 1_655 ?
Cs1 W4 Cs1 53.60(14) . 1_655 ?
O10 W5 O16 95(3) . . ?
O10 W5 O14 94(2) . 1_565 ?
O16 W5 O14 96(4) . 1_565 ?
O10 W5 O17 165(2) . . ?
O16 W5 O17 100(3) . . ?
O14 W5 O17 86(2) 1_565 . ?
O10 W5 O13 90(2) . . ?
O16 W5 O13 96(4) . . ?
O14 W5 O13 167(2) 1_565 . ?
O17 W5 O13 86(2) . . ?
O10 W5 O16 91(3) . 1_455 ?
O16 W5 O16 172(5) . 1_455 ?
O14 W5 O16 87(4) 1_565 1_455 ?
O17 W5 O16 73(3) . 1_455 ?
O13 W5 O16 80(4) . 1_455 ?
O10 W5 Cs2 129.9(16) . 1_655 ?
O16 W5 Cs2 64(3) . 1_655 ?
O14 W5 Cs2 130.8(17) 1_565 1_655 ?
O17 W5 Cs2 57.1(19) . 1_655 ?
O13 W5 Cs2 51.5(17) . 1_655 ?
O16 W5 Cs2 109(3) 1_455 1_655 ?
O10 W5 Cs1 51.8(15) . 1_665 ?
O16 W5 Cs1 72(3) . 1_665 ?
O14 W5 Cs1 53.1(17) 1_565 1_665 ?
O17 W5 Cs1 136(2) . 1_665 ?
O13 W5 Cs1 137.1(15) . 1_665 ?
O16 W5 Cs1 115(3) 1_455 1_665 ?
Cs2 W5 Cs1 135.7(3) 1_655 1_665 ?
O10 W5 Cs2 123.9(16) . . ?
O16 W5 Cs2 119(3) . . ?
O14 W5 Cs2 121.9(18) 1_565 . ?
O17 W5 Cs2 45.5(19) . . ?
O13 W5 Cs2 46.1(17) . . ?
O16 W5 Cs2 54(3) 1_455 . ?
Cs2 W5 Cs2 54.9(2) 1_655 . ?
Cs1 W5 Cs2 169.4(3) 1_665 . ?
O10 W5 Cs1 53.6(16) . 1_565 ?
O16 W5 Cs1 125(3) . 1_565 ?
O14 W5 Cs1 52.0(18) 1_565 1_565 ?
O17 W5 Cs1 117.2(19) . 1_565 ?
O13 W5 Cs1 123.3(18) . 1_565 ?
O16 W5 Cs1 62(3) 1_455 1_565 ?
Cs2 W5 Cs1 170.6(3) 1_655 1_565 ?
Cs1 W5 Cs1 53.65(17) 1_665 1_565 ?
Cs2 W5 Cs1 115.7(2) . 1_565 ?
O18 W6 O15 94(3) . . ?
O18 W6 O19 94(2) . . ?
O15 W6 O19 90(3) . . ?
O18 W6 O17 86(3) . 1_545 ?
O15 W6 O17 91.8(18) . 1_545 ?
O19 W6 O17 178(3) . 1_545 ?
O18 W6 O20 92(3) . . ?
O15 W6 O20 173(3) . . ?
O19 W6 O20 85.7(16) . . ?
O17 W6 O20 92(3) 1_545 . ?
O18 W6 O18 170(3) . 1_655 ?
O15 W6 O18 96(2) . 1_655 ?
O19 W6 O18 86(2) . 1_655 ?
O17 W6 O18 95(2) 1_545 1_655 ?
O20 W6 O18 79(2) . 1_655 ?
O18 W6 Cs2 112(2) . 1_645 ?
O15 W6 Cs2 133(2) . 1_645 ?
O19 W6 Cs2 124.3(18) . 1_645 ?
O17 W6 Cs2 54(2) 1_545 1_645 ?
O20 W6 Cs2 47(2) . 1_645 ?
O18 W6 Cs2 60.7(17) 1_655 1_645 ?
O18 W6 Cs2 120(2) . 1_655 ?
O15 W6 Cs2 50(2) . 1_655 ?
O19 W6 Cs2 50.1(18) . 1_655 ?
O17 W6 Cs2 132(2) 1_545 1_655 ?
O20 W6 Cs2 123.8(19) . 1_655 ?
O18 W6 Cs2 66.9(19) 1_655 1_655 ?
Cs2 W6 Cs2 127.6(4) 1_645 1_655 ?
O18 W6 Cs2 57(2) . 1_545 ?
O15 W6 Cs2 129(2) . 1_545 ?
O19 W6 Cs2 128.0(17) . 1_545 ?
O17 W6 Cs2 50(2) 1_545 1_545 ?
O20 W6 Cs2 57.0(19) . 1_545 ?
O18 W6 Cs2 116.2(18) 1_655 1_545 ?
Cs2 W6 Cs2 55.6(3) 1_645 1_545 ?
Cs2 W6 Cs2 176.7(5) 1_655 1_545 ?
O18 W6 Cs2 65(2) . . ?
O15 W6 Cs2 49(2) . . ?
O19 W6 Cs2 56.0(18) . . ?
O17 W6 Cs2 125(2) 1_545 . ?
O20 W6 Cs2 131(2) . . ?
O18 W6 Cs2 121.7(19) 1_655 . ?
Cs2 W6 Cs2 177.3(5) 1_645 . ?
Cs2 W6 Cs2 54.9(3) 1_655 . ?
Cs2 W6 Cs2 121.9(4) 1_545 . ?
O21 W7 O19 81(3) . . ?
O21 W7 O20 105(3) . 2_656 ?
O19 W7 O20 174(3) . 2_656 ?
O21 W7 O22 88(3) . 2_646 ?
O19 W7 O22 88(2) . 2_646 ?
O20 W7 O22 90(3) 2_656 2_646 ?
O21 W7 O22 94(3) . . ?
O19 W7 O22 92(2) . . ?
O20 W7 O22 89(2) 2_656 . ?
O22 W7 O22 177.7(6) 2_646 . ?
O21 W7 O21 167(3) . 1_455 ?
O19 W7 O21 89(2) . 1_455 ?
O20 W7 O21 86(2) 2_656 1_455 ?
O22 W7 O21 84(3) 2_646 1_455 ?
O22 W7 O21 94(3) . 1_455 ?
O21 W7 Cs2 64(2) . 1_655 ?
O19 W7 Cs2 51.1(16) . 1_655 ?
O20 W7 Cs2 132.7(19) 2_656 1_655 ?
O22 W7 Cs2 132(2) 2_646 1_655 ?
O22 W7 Cs2 49.5(19) . 1_655 ?
O21 W7 Cs2 115.2(15) 1_455 1_655 ?
O21 W7 Cs2 117(2) . 2_546 ?
O19 W7 Cs2 129.4(16) . 2_546 ?
O20 W7 Cs2 46.6(19) 2_656 2_546 ?
O22 W7 Cs2 49.3(19) 2_646 2_546 ?
O22 W7 Cs2 129(2) . 2_546 ?
O21 W7 Cs2 63.8(14) 1_455 2_546 ?
Cs2 W7 Cs2 178.5(6) 1_655 2_546 ?
O21 W7 Cs2 62(2) . 2_646 ?
O19 W7 Cs2 124.9(18) . 2_646 ?
O20 W7 Cs2 57.7(19) 2_656 2_646 ?
O22 W7 Cs2 53(2) 2_646 2_646 ?
O22 W7 Cs2 128(2) . 2_646 ?
O21 W7 Cs2 119.3(15) 1_455 2_646 ?
Cs2 W7 Cs2 125.4(2) 1_655 2_646 ?
Cs2 W7 Cs2 55.8(2) 2_546 2_646 ?
O21 W7 Cs2 119(2) . . ?
O19 W7 Cs2 56.2(17) . . ?
O20 W7 Cs2 121.2(19) 2_656 . ?
O22 W7 Cs2 127(2) 2_646 . ?
O22 W7 Cs2 52(2) . . ?
O21 W7 Cs2 60.2(14) 1_455 . ?
Cs2 W7 Cs2 55.3(2) 1_655 . ?
Cs2 W7 Cs2 123.5(2) 2_546 . ?
Cs2 W7 Cs2 178.9(5) 2_646 . ?
O4 Cs1 O5 93(2) 1_455 . ?
O4 Cs1 O5 50(2) 1_455 1_455 ?
O5 Cs1 O5 74.7(17) . 1_455 ?
O4 Cs1 O8 51.5(18) 1_455 1_445 ?
O5 Cs1 O8 137.9(12) . 1_445 ?
O5 Cs1 O8 91.7(13) 1_455 1_445 ?
O4 Cs1 O11 96.0(17) 1_455 1_455 ?
O5 Cs1 O11 88.1(17) . 1_455 ?
O5 Cs1 O11 50(2) 1_455 1_455 ?
O8 Cs1 O11 113.8(13) 1_445 1_455 ?
O4 Cs1 O8 94.0(17) 1_455 1_545 ?
O5 Cs1 O8 90.3(12) . 1_545 ?
O5 Cs1 O8 138.4(12) 1_455 1_545 ?
O8 Cs1 O8 73.6(11) 1_445 1_545 ?
O11 Cs1 O8 170.0(15) 1_455 1_545 ?
O4 Cs1 O10 97.1(18) 1_455 1_445 ?
O5 Cs1 O10 170.0(19) . 1_445 ?
O5 Cs1 O10 113.6(17) 1_455 1_445 ?
O8 Cs1 O10 49.9(15) 1_445 1_445 ?
O11 Cs1 O10 93.2(10) 1_455 1_445 ?
O8 Cs1 O10 86.7(13) 1_545 1_445 ?
O4 Cs1 O4 73.2(8) 1_455 . ?
O5 Cs1 O4 48(2) . . ?
O5 Cs1 O4 95(2) 1_455 . ?
O8 Cs1 O4 95.1(17) 1_445 . ?
O11 Cs1 O4 132.9(18) 1_455 . ?
O8 Cs1 O4 49.8(18) 1_545 . ?
O10 Cs1 O4 133.0(18) 1_445 . ?
O4 Cs1 O14 114.8(15) 1_455 1_455 ?
O5 Cs1 O14 128(2) . 1_455 ?
O5 Cs1 O14 90(2) 1_455 1_455 ?
O8 Cs1 O14 91.1(17) 1_445 1_455 ?
O11 Cs1 O14 47.7(18) 1_455 1_455 ?
O8 Cs1 O14 127.9(18) 1_545 1_455 ?
O10 Cs1 O14 49.3(17) 1_445 1_455 ?
O4 Cs1 O14 171.9(14) . 1_455 ?
O4 Cs1 O7 46.4(17) 1_455 1_445 ?
O5 Cs1 O7 93.3(19) . 1_445 ?
O5 Cs1 O7 94(2) 1_455 1_445 ?
O8 Cs1 O7 47.2(14) 1_445 1_445 ?
O11 Cs1 O7 142.4(14) 1_455 1_445 ?
O8 Cs1 O7 47.6(14) 1_545 1_445 ?
O10 Cs1 O7 91.7(15) 1_445 1_445 ?
O4 Cs1 O7 47.9(16) . 1_445 ?
O14 Cs1 O7 138.2(17) 1_455 1_445 ?
O4 Cs1 O9 96.4(19) 1_455 . ?
O5 Cs1 O9 40.2(16) . . ?
O5 Cs1 O9 53.0(16) 1_455 . ?
O8 Cs1 O9 144.7(12) 1_445 . ?
O11 Cs1 O9 47.8(11) 1_455 . ?
O8 Cs1 O9 129.7(11) 1_545 . ?
O10 Cs1 O9 139.9(13) 1_445 . ?
O4 Cs1 O9 87.1(17) . . ?
O14 Cs1 O9 90.9(17) 1_455 . ?
O7 Cs1 O9 124.1(14) 1_445 . ?
O4 Cs1 O11 135.1(18) 1_455 . ?
O5 Cs1 O11 46.9(19) . . ?
O5 Cs1 O11 94.4(17) 1_455 . ?
O8 Cs1 O11 173.3(14) 1_445 . ?
O11 Cs1 O11 68.7(10) 1_455 . ?
O8 Cs1 O11 103.3(13) 1_545 . ?
O10 Cs1 O11 124.7(9) 1_445 . ?
O4 Cs1 O11 87.0(16) . . ?
O14 Cs1 O11 86.3(15) 1_455 . ?
O7 Cs1 O11 134.6(13) 1_445 . ?
O9 Cs1 O11 41.6(11) . . ?
O4 Cs1 O14 177.3(15) 1_455 . ?
O5 Cs1 O14 84.9(19) . . ?
O5 Cs1 O14 131(2) 1_455 . ?
O8 Cs1 O14 130.2(16) 1_445 . ?
O11 Cs1 O14 85.1(16) 1_455 . ?
O8 Cs1 O14 84.9(16) 1_545 . ?
O10 Cs1 O14 85.3(15) 1_445 . ?
O4 Cs1 O14 104.3(13) . . ?
O14 Cs1 O14 67.7(9) 1_455 . ?
O7 Cs1 O14 132.4(16) 1_445 . ?
O9 Cs1 O14 82.5(16) . . ?
O11 Cs1 O14 43.1(15) . . ?
O4 Cs1 O10 135.5(18) 1_455 1_545 ?
O5 Cs1 O10 103.9(16) . 1_545 ?
O5 Cs1 O10 174.9(19) 1_455 1_545 ?
O8 Cs1 O10 92.5(13) 1_445 1_545 ?
O11 Cs1 O10 125.1(10) 1_455 1_545 ?
O8 Cs1 O10 45.9(14) 1_545 1_545 ?
O10 Cs1 O10 67.4(10) 1_445 1_545 ?
O4 Cs1 O10 87.5(16) . 1_545 ?
O14 Cs1 O10 87.0(16) 1_455 1_545 ?
O7 Cs1 O10 91.0(14) 1_445 1_545 ?
O9 Cs1 O10 122.8(11) . 1_545 ?
O11 Cs1 O10 81.3(8) . 1_545 ?
O14 Cs1 O10 44.4(16) . 1_545 ?
O4 Cs1 O1 47.9(17) 1_455 . ?
O5 Cs1 O1 44.9(19) . . ?
O5 Cs1 O1 51.6(18) 1_455 . ?
O8 Cs1 O1 95.5(16) 1_445 . ?
O11 Cs1 O1 95.4(16) 1_455 . ?
O8 Cs1 O1 90.5(15) 1_545 . ?
O10 Cs1 O1 144.6(15) 1_445 . ?
O4 Cs1 O1 43.3(16) . . ?
O14 Cs1 O1 141.2(18) 1_455 . ?
O7 Cs1 O1 61.6(9) 1_445 . ?
O9 Cs1 O1 62.7(15) . . ?
O11 Cs1 O1 90.3(15) . . ?
O14 Cs1 O1 129.6(14) . . ?
O10 Cs1 O1 130.6(12) 1_545 . ?
O4 Cs1 Cs1 55.1(11) 1_455 1_455 ?
O5 Cs1 Cs1 127.4(13) . 1_455 ?
O5 Cs1 Cs1 52.7(13) 1_455 1_455 ?
O8 Cs1 Cs1 54.0(9) 1_445 1_455 ?
O11 Cs1 Cs1 60.1(9) 1_455 1_455 ?
O8 Cs1 Cs1 127.6(9) 1_545 1_455 ?
O10 Cs1 Cs1 61.1(10) 1_445 1_455 ?
O4 Cs1 Cs1 128.2(11) . 1_455 ?
O14 Cs1 Cs1 59.8(11) 1_455 1_455 ?
O7 Cs1 Cs1 90.5(9) 1_445 1_455 ?
O9 Cs1 Cs1 97.7(7) . 1_455 ?
O11 Cs1 Cs1 128.8(8) . 1_455 ?
O14 Cs1 Cs1 127.5(10) . 1_455 ?
O10 Cs1 Cs1 128.5(8) 1_545 1_455 ?
O1 Cs1 Cs1 94.2(7) . 1_455 ?
O4 Cs1 Cs1 124.9(11) 1_455 1_655 ?
O5 Cs1 Cs1 52.6(13) . 1_655 ?
O5 Cs1 Cs1 127.3(13) 1_455 1_655 ?
O8 Cs1 Cs1 126.0(9) 1_445 1_655 ?
O11 Cs1 Cs1 119.9(9) 1_455 1_655 ?
O8 Cs1 Cs1 52.4(9) 1_545 1_655 ?
O10 Cs1 Cs1 118.9(10) 1_445 1_655 ?
O4 Cs1 Cs1 51.8(11) . 1_655 ?
O14 Cs1 Cs1 120.2(11) 1_455 1_655 ?
O7 Cs1 Cs1 89.5(9) 1_445 1_655 ?
O9 Cs1 Cs1 82.3(7) . 1_655 ?
O11 Cs1 Cs1 51.2(8) . 1_655 ?
O14 Cs1 Cs1 52.5(10) . 1_655 ?
O10 Cs1 Cs1 51.5(8) 1_545 1_655 ?
O1 Cs1 Cs1 85.8(7) . 1_655 ?
Cs1 Cs1 Cs1 180.0 1_455 1_655 ?
O4 Cs1 O12 138.0(19) 1_455 . ?
O5 Cs1 O12 87(2) . . ?
O5 Cs1 O12 90(2) 1_455 . ?
O8 Cs1 O12 133.7(16) 1_445 . ?
O11 Cs1 O12 42.1(15) 1_455 . ?
O8 Cs1 O12 128.0(16) 1_545 . ?
O10 Cs1 O12 87.4(16) 1_445 . ?
O4 Cs1 O12 130.8(17) . . ?
O14 Cs1 O12 42.6(16) 1_455 . ?
O7 Cs1 O12 175.6(18) 1_445 . ?
O9 Cs1 O12 58.3(16) . . ?
O11 Cs1 O12 43.8(14) . . ?
O14 Cs1 O12 43.1(16) . . ?
O10 Cs1 O12 84.6(15) 1_545 . ?
O1 Cs1 O12 121(2) . . ?
Cs1 Cs1 O12 92.9(9) 1_455 . ?
Cs1 Cs1 O12 87.1(9) 1_655 . ?
O4 Cs1 O16 141(2) 1_455 1_445 ?
O5 Cs1 O16 126(2) . 1_445 ?
O5 Cs1 O16 134(2) 1_455 1_445 ?
O8 Cs1 O16 91.6(18) 1_445 1_445 ?
O11 Cs1 O16 87.3(17) 1_455 1_445 ?
O8 Cs1 O16 85.7(18) 1_545 1_445 ?
O10 Cs1 O16 43.8(16) 1_445 1_445 ?
O4 Cs1 O16 130.0(18) . 1_445 ?
O14 Cs1 O16 44.4(18) 1_455 1_445 ?
O7 Cs1 O16 120(2) 1_445 1_445 ?
O9 Cs1 O16 113.8(18) . 1_445 ?
O11 Cs1 O16 82.3(16) . 1_445 ?
O14 Cs1 O16 41.6(16) . 1_445 ?
O10 Cs1 O16 42.6(15) 1_545 1_445 ?
O1 Cs1 O16 170.6(14) . 1_445 ?
Cs1 Cs1 O16 94.9(10) 1_455 1_445 ?
Cs1 Cs1 O16 85.1(10) 1_655 1_445 ?
O12 Cs1 O16 56.3(10) . 1_445 ?
O4 Cs1 O9 97.7(18) 1_455 1_545 ?
O5 Cs1 O9 131.0(15) . 1_545 ?
O5 Cs1 O9 143.0(15) 1_455 1_545 ?
O8 Cs1 O9 51.3(11) 1_445 1_545 ?
O11 Cs1 O9 137.5(11) 1_455 1_545 ?
O8 Cs1 O9 41.4(11) 1_545 1_545 ?
O10 Cs1 O9 45.3(11) 1_445 1_545 ?
O4 Cs1 O9 89.6(17) . 1_545 ?
O14 Cs1 O9 90.3(16) 1_455 1_545 ?
O7 Cs1 O9 62.7(14) 1_445 1_545 ?
O9 Cs1 O9 163.9(14) . 1_545 ?
O11 Cs1 O9 122.5(11) . 1_545 ?
O14 Cs1 O9 83.1(15) . 1_545 ?
O10 Cs1 O9 41.3(10) 1_545 1_545 ?
O1 Cs1 O9 123.2(15) . 1_545 ?
Cs1 Cs1 O9 96.7(6) 1_455 1_545 ?
Cs1 Cs1 O9 83.3(6) 1_655 1_545 ?
O12 Cs1 O9 113.9(17) . 1_545 ?
O16 Cs1 O9 57.8(18) 1_445 1_545 ?
O20 Cs2 O13 95(2) 1_465 1_455 ?
O20 Cs2 O22 50(2) 1_465 1_455 ?
O13 Cs2 O22 112.0(15) 1_455 1_455 ?
O20 Cs2 O19 96.4(11) 1_465 1_455 ?
O13 Cs2 O19 92.6(18) 1_455 1_455 ?
O22 Cs2 O19 50(2) 1_455 1_455 ?
O20 Cs2 O15 114.9(16) 1_465 1_455 ?
O13 Cs2 O15 49.7(18) 1_455 1_455 ?
O22 Cs2 O15 90(2) 1_455 1_455 ?
O19 Cs2 O15 47.4(17) 1_455 1_455 ?
O20 Cs2 O13 132(2) 1_465 . ?
O13 Cs2 O13 73.0(8) 1_455 . ?
O22 Cs2 O13 174.8(15) 1_455 . ?
O19 Cs2 O13 129.8(19) 1_455 . ?
O15 Cs2 O13 92.8(17) 1_455 . ?
O20 Cs2 O17 87.5(19) 1_465 . ?
O13 Cs2 O17 89.0(19) 1_455 . ?
O22 Cs2 O17 133(2) 1_455 . ?
O19 Cs2 O17 175.7(17) 1_455 . ?
O15 Cs2 O17 132.3(12) 1_455 . ?
O13 Cs2 O17 47.0(19) . . ?
O20 Cs2 O15 173.3(18) 1_465 . ?
O13 Cs2 O15 91.2(18) 1_455 . ?
O22 Cs2 O15 129(2) 1_455 . ?
O19 Cs2 O15 86.1(17) 1_455 . ?
O15 Cs2 O15 71.3(13) 1_455 . ?
O13 Cs2 O15 47.9(18) . . ?
O17 Cs2 O15 89.9(11) . . ?
O20 Cs2 O17 51(2) 1_465 1_455 ?
O13 Cs2 O17 47.9(19) 1_455 1_455 ?
O22 Cs2 O17 92(2) 1_455 1_455 ?
O19 Cs2 O17 113.1(15) 1_455 1_455 ?
O15 Cs2 O17 90.4(12) 1_455 1_455 ?
O13 Cs2 O17 92.5(18) . 1_455 ?
O17 Cs2 O17 70.8(14) . 1_455 ?
O15 Cs2 O17 133.1(11) . 1_455 ?
O20 Cs2 O22 88(2) 1_465 . ?
O13 Cs2 O22 176.1(15) 1_455 . ?
O22 Cs2 O22 71.7(10) 1_455 . ?
O19 Cs2 O22 89(2) 1_455 . ?
O15 Cs2 O22 130(2) 1_455 . ?
O13 Cs2 O22 103.2(13) . . ?
O17 Cs2 O22 89(2) . . ?
O15 Cs2 O22 85(2) . . ?
O17 Cs2 O22 134(2) 1_455 . ?
O20 Cs2 O20 70.7(14) 1_465 1_565 ?
O13 Cs2 O20 134(2) 1_455 1_565 ?
O22 Cs2 O20 92(2) 1_455 1_565 ?
O19 Cs2 O20 131.3(10) 1_455 1_565 ?
O15 Cs2 O20 173.9(15) 1_455 1_565 ?
O13 Cs2 O20 84.6(18) . 1_565 ?
O17 Cs2 O20 48.3(19) . 1_565 ?
O15 Cs2 O20 103.0(15) . 1_565 ?
O17 Cs2 O20 95.2(18) 1_455 1_565 ?
O22 Cs2 O20 46(2) . 1_565 ?
O20 Cs2 O19 130.6(11) 1_465 . ?
O13 Cs2 O19 131.2(19) 1_455 . ?
O22 Cs2 O19 91(2) 1_455 . ?
O19 Cs2 O19 69.1(12) 1_455 . ?
O15 Cs2 O19 90.0(15) 1_455 . ?
O13 Cs2 O19 84.8(17) . . ?
O17 Cs2 O19 106.9(14) . . ?
O15 Cs2 O19 44.7(17) . . ?
O17 Cs2 O19 177.3(17) 1_455 . ?
O22 Cs2 O19 46(2) . . ?
O20 Cs2 O19 84.2(10) 1_565 . ?
O20 Cs2 O18 45.7(14) 1_465 1_565 ?
O13 Cs2 O18 95.1(18) 1_455 1_565 ?
O22 Cs2 O18 93(2) 1_455 1_565 ?
O19 Cs2 O18 141.8(13) 1_455 1_565 ?
O15 Cs2 O18 142.2(14) 1_455 1_565 ?
O13 Cs2 O18 88.0(17) . 1_565 ?
O17 Cs2 O18 41.8(13) . 1_565 ?
O15 Cs2 O18 130.9(13) . 1_565 ?
O17 Cs2 O18 51.8(13) 1_455 1_565 ?
O22 Cs2 O18 86(2) . 1_565 ?
O20 Cs2 O18 43.4(12) 1_565 1_565 ?
O19 Cs2 O18 127.6(12) . 1_565 ?
O20 Cs2 O16 93(2) 1_465 1_455 ?
O13 Cs2 O16 49.4(18) 1_455 1_455 ?
O22 Cs2 O16 141(2) 1_455 1_455 ?
O19 Cs2 O16 141.5(18) 1_455 1_455 ?
O15 Cs2 O16 95(2) 1_455 1_455 ?
O13 Cs2 O16 43.1(19) . 1_455 ?
O17 Cs2 O16 39.6(18) . 1_455 ?
O15 Cs2 O16 88(2) . 1_455 ?
O17 Cs2 O16 49.5(18) 1_455 1_455 ?
O22 Cs2 O16 128(2) . 1_455 ?
O20 Cs2 O16 87.0(19) 1_565 1_455 ?
O19 Cs2 O16 127.8(17) . 1_455 ?
O18 Cs2 O16 61.1(19) 1_565 1_455 ?
O20 Cs2 O12 142.6(18) 1_465 . ?
O13 Cs2 O12 47.8(18) 1_455 . ?
O22 Cs2 O12 137(2) 1_455 . ?
O19 Cs2 O12 89.5(18) 1_455 . ?
O15 Cs2 O12 47.6(16) 1_455 . ?
O13 Cs2 O12 45.2(17) . . ?
O17 Cs2 O12 88.6(18) . . ?
O15 Cs2 O12 43.4(16) . . ?
O17 Cs2 O12 92.4(18) 1_455 . ?
O22 Cs2 O12 129(2) . . ?
O20 Cs2 O12 129.5(16) 1_565 . ?
O19 Cs2 O12 86.0(17) . . ?
O18 Cs2 O12 122.6(16) 1_565 . ?
O16 Cs2 O12 61.6(11) 1_455 . ?
O20 Cs2 O21 91.6(15) 1_465 1_455 ?
O13 Cs2 O21 130.2(16) 1_455 1_455 ?
O22 Cs2 O21 43.7(19) 1_455 1_455 ?
O19 Cs2 O21 37.6(13) 1_455 1_455 ?
O15 Cs2 O21 83.1(14) 1_455 1_455 ?
O13 Cs2 O21 132.2(16) . 1_455 ?
O17 Cs2 O21 140.7(14) . 1_455 ?
O15 Cs2 O21 86.6(14) . 1_455 ?
O17 Cs2 O21 135.0(14) 1_455 1_455 ?
O22 Cs2 O21 51.5(17) . 1_455 ?
O20 Cs2 O21 94.6(13) 1_565 1_455 ?
O19 Cs2 O21 47.7(12) . 1_455 ?
O18 Cs2 O21 123.0(10) 1_565 1_455 ?
O16 Cs2 O21 174.9(19) 1_455 1_455 ?
O12 Cs2 O21 114.0(17) . 1_455 ?
O20 Cs2 O21 48.5(15) 1_465 2_656 ?
O13 Cs2 O21 143.4(17) 1_455 2_656 ?
O22 Cs2 O21 47.3(18) 1_455 2_656 ?
O19 Cs2 O21 90.7(13) 1_455 2_656 ?
O15 Cs2 O21 136.4(14) 1_455 2_656 ?
O13 Cs2 O21 129.2(14) . 2_656 ?
O17 Cs2 O21 90.4(15) . 2_656 ?
O15 Cs2 O21 125.4(14) . 2_656 ?
O17 Cs2 O21 97.9(15) 1_455 2_656 ?
O22 Cs2 O21 40.0(17) . 2_656 ?
O20 Cs2 O21 45.1(14) 1_565 2_656 ?
O19 Cs2 O21 83.6(12) . 2_656 ?
O18 Cs2 O21 62.0(10) 1_565 2_656 ?
O16 Cs2 O21 122.7(19) 1_455 2_656 ?
O12 Cs2 O21 168.7(14) . 2_656 ?
O21 Cs2 O21 61.0(2) 1_455 2_656 ?
O20 Cs2 Cs2 120.2(12) 1_465 1_655 ?
O13 Cs2 Cs2 124.5(11) 1_455 1_655 ?
O22 Cs2 Cs2 123.4(15) 1_455 1_655 ?
O19 Cs2 Cs2 121.0(10) 1_455 1_655 ?
O15 Cs2 Cs2 124.8(10) 1_455 1_655 ?
O13 Cs2 Cs2 51.5(11) . 1_655 ?
O17 Cs2 Cs2 55.0(11) . 1_655 ?
O15 Cs2 Cs2 53.5(11) . 1_655 ?
O17 Cs2 Cs2 125.9(12) 1_455 1_655 ?
O22 Cs2 Cs2 51.7(12) . 1_655 ?
O20 Cs2 Cs2 49.5(11) 1_565 1_655 ?
O19 Cs2 Cs2 51.9(9) . 1_655 ?
O18 Cs2 Cs2 84.1(7) 1_565 1_655 ?
O16 Cs2 Cs2 84.4(10) 1_455 1_655 ?
O12 Cs2 Cs2 86.7(9) . 1_655 ?
O21 Cs2 Cs2 92.9(5) 1_455 1_655 ?
O21 Cs2 Cs2 83.5(6) 2_656 1_655 ?
O20 Cs2 Cs2 59.8(12) 1_465 1_455 ?
O13 Cs2 Cs2 55.5(11) 1_455 1_455 ?
O22 Cs2 Cs2 56.6(15) 1_455 1_455 ?
O19 Cs2 Cs2 59.0(10) 1_455 1_455 ?
O15 Cs2 Cs2 55.2(10) 1_455 1_455 ?
O13 Cs2 Cs2 128.5(11) . 1_455 ?
O17 Cs2 Cs2 125.0(11) . 1_455 ?
O15 Cs2 Cs2 126.5(11) . 1_455 ?
O17 Cs2 Cs2 54.1(11) 1_455 1_455 ?
O22 Cs2 Cs2 128.3(12) . 1_455 ?
O20 Cs2 Cs2 130.5(11) 1_565 1_455 ?
O19 Cs2 Cs2 128.1(9) . 1_455 ?
O18 Cs2 Cs2 95.9(7) 1_565 1_455 ?
O16 Cs2 Cs2 95.6(10) 1_455 1_455 ?
O12 Cs2 Cs2 93.3(9) . 1_455 ?
O21 Cs2 Cs2 87.1(5) 1_455 1_455 ?
O21 Cs2 Cs2 96.5(6) 2_656 1_455 ?
Cs2 Cs2 Cs2 180.00(3) 1_655 1_455 ?
O20 Cs2 O18 141.2(14) 1_465 . ?
O13 Cs2 O18 93.4(17) 1_455 . ?
O22 Cs2 O18 92(2) 1_455 . ?
O19 Cs2 O18 45.3(12) 1_455 . ?
O15 Cs2 O18 48.6(12) 1_455 . ?
O13 Cs2 O18 86.9(17) . . ?
O17 Cs2 O18 130.6(14) . . ?
O15 Cs2 O18 40.8(13) . . ?
O17 Cs2 O18 138.9(14) 1_455 . ?
O22 Cs2 O18 85(2) . . ?
O20 Cs2 O18 125.6(13) 1_565 . ?
O19 Cs2 O18 41.5(11) . . ?
O18 Cs2 O18 168.4(14) 1_565 . ?
O16 Cs2 O18 120.1(19) 1_455 . ?
O12 Cs2 O18 59.1(16) . . ?
O21 Cs2 O18 55.2(10) 1_455 . ?
O21 Cs2 O18 114.1(10) 2_656 . ?
Cs2 Cs2 O18 84.5(7) 1_655 . ?
Cs2 Cs2 O18 95.5(7) 1_455 . ?
O6 Cs3 O2 62.0(10) 2_645 2_655 ?
O6 Cs3 O2 70.8(14) 2_645 . ?
O2 Cs3 O2 109.3(8) 2_655 . ?
O6 Cs3 O2 111.4(18) 2_645 1_455 ?
O2 Cs3 O2 168.0(10) 2_655 1_455 ?
O2 Cs3 O2 75.7(13) . 1_455 ?
O6 Cs3 O6 79.9(15) 2_645 2_545 ?
O2 Cs3 O6 103.6(12) 2_655 2_545 ?
O2 Cs3 O6 116.5(17) . 2_545 ?
O2 Cs3 O6 64.7(13) 1_455 2_545 ?
O6 Cs3 O6 159.7(15) 2_645 1_455 ?
O2 Cs3 O6 99.9(16) 2_655 1_455 ?
O2 Cs3 O6 127.2(11) . 1_455 ?
O2 Cs3 O6 84.7(10) 1_455 1_455 ?
O6 Cs3 O6 97.0(10) 2_545 1_455 ?
O6 Cs3 O6 106.7(11) 2_645 . ?
O2 Cs3 O6 64.2(14) 2_655 . ?
O2 Cs3 O6 84.7(11) . . ?
O2 Cs3 O6 127.7(11) 1_455 . ?
O6 Cs3 O6 158.6(16) 2_545 . ?
O6 Cs3 O6 69.6(11) 1_455 . ?
O6 Cs3 O2 103.1(13) 2_645 2 ?
O2 Cs3 O2 73.7(11) 2_655 2 ?
O2 Cs3 O2 169.4(17) . 2 ?
O2 Cs3 O2 99.4(8) 1_455 2 ?
O6 Cs3 O2 53.1(9) 2_545 2 ?
O6 Cs3 O2 60.6(12) 1_455 2 ?
O6 Cs3 O2 105.6(16) . 2 ?
O6 Cs3 O3 107.7(16) 2_645 . ?
O2 Cs3 O3 106.2(15) 2_655 . ?
O2 Cs3 O3 45.1(14) . . ?
O2 Cs3 O3 85.2(14) 1_455 . ?
O6 Cs3 O3 149.3(17) 2_545 . ?
O6 Cs3 O3 85.3(15) 1_455 . ?
O6 Cs3 O3 49.2(15) . . ?
O2 Cs3 O3 144.8(16) 2 . ?
O6 Cs3 O1 112.9(17) 2_645 . ?
O2 Cs3 O1 145.5(14) 2_655 . ?
O2 Cs3 O1 45.0(12) . . ?
O2 Cs3 O1 45.2(13) 1_455 . ?
O6 Cs3 O1 109.0(16) 2_545 . ?
O6 Cs3 O1 87.2(15) 1_455 . ?
O6 Cs3 O1 87.5(15) . . ?
O2 Cs3 O1 136.4(11) 2 . ?
O3 Cs3 O1 40.3(14) . . ?
O6 Cs3 O3 151.8(19) 2_645 1_455 ?
O2 Cs3 O3 145.3(17) 2_655 1_455 ?
O2 Cs3 O3 87.8(13) . 1_455 ?
O2 Cs3 O3 43.4(14) 1_455 1_455 ?
O6 Cs3 O3 94.4(14) 2_545 1_455 ?
O6 Cs3 O3 47.9(15) 1_455 1_455 ?
O6 Cs3 O3 88.6(14) . 1_455 ?
O2 Cs3 O3 95.0(12) 2 1_455 ?
O3 Cs3 O3 64.5(7) . 1_455 ?
O1 Cs3 O3 42.9(13) . 1_455 ?
O6 Cs3 Cs3 115.8(14) 2_645 2 ?
O2 Cs3 Cs3 54.7(12) 2_655 2 ?
O2 Cs3 Cs3 138.4(13) . 2 ?
O2 Cs3 Cs3 128.7(12) 1_455 2 ?
O6 Cs3 Cs3 104.9(11) 2_545 2 ?
O6 Cs3 Cs3 45.2(10) 1_455 2 ?
O6 Cs3 Cs3 53.7(10) . 2 ?
O2 Cs3 Cs3 51.8(10) 2 2 ?
O3 Cs3 Cs3 98.4(14) . 2 ?
O1 Cs3 Cs3 124.1(14) . 2 ?
O3 Cs3 Cs3 92.3(13) 1_455 2 ?
O6 Cs3 Cs3 60.4(12) 2_645 2_545 ?
O2 Cs3 Cs3 121.6(12) 2_655 2_545 ?
O2 Cs3 Cs3 58.7(10) . 2_545 ?
O2 Cs3 Cs3 51.0(11) 1_455 2_545 ?
O6 Cs3 Cs3 57.8(11) 2_545 2_545 ?
O6 Cs3 Cs3 134.3(13) 1_455 2_545 ?
O6 Cs3 Cs3 143.3(11) . 2_545 ?
O2 Cs3 Cs3 110.8(12) 2 2_545 ?
O3 Cs3 Cs3 99.2(13) . 2_545 ?
O1 Cs3 Cs3 69.8(14) . 2_545 ?
O3 Cs3 Cs3 93.1(14) 1_455 2_545 ?
Cs3 Cs3 Cs3 162.3(8) 2 2_545 ?
O6 Cs3 Cs3 124.4(12) 2_645 1_455 ?
O2 Cs3 Cs3 122.1(10) 2_655 1_455 ?
O2 Cs3 Cs3 127.5(10) . 1_455 ?
O2 Cs3 Cs3 51.8(10) 1_455 1_455 ?
O6 Cs3 Cs3 44.5(10) 2_545 1_455 ?
O6 Cs3 Cs3 55.5(10) 1_455 1_455 ?
O6 Cs3 Cs3 125.1(10) . 1_455 ?
O2 Cs3 Cs3 48.4(9) 2 1_455 ?
O3 Cs3 Cs3 120.2(8) . 1_455 ?
O1 Cs3 Cs3 89.8(7) . 1_455 ?
O3 Cs3 Cs3 55.7(7) 1_455 1_455 ?
Cs3 Cs3 Cs3 84.6(5) 2 1_455 ?
Cs3 Cs3 Cs3 84.6(5) 2_545 1_455 ?
O6 Cs3 Cs3 55.6(12) 2_645 1_655 ?
O2 Cs3 Cs3 57.9(10) 2_655 1_655 ?
O2 Cs3 Cs3 52.5(10) . 1_655 ?
O2 Cs3 Cs3 128.2(10) 1_455 1_655 ?
O6 Cs3 Cs3 135.5(10) 2_545 1_655 ?
O6 Cs3 Cs3 124.5(10) 1_455 1_655 ?
O6 Cs3 Cs3 54.9(10) . 1_655 ?
O2 Cs3 Cs3 131.6(9) 2 1_655 ?
O3 Cs3 Cs3 59.8(8) . 1_655 ?
O1 Cs3 Cs3 90.2(7) . 1_655 ?
O3 Cs3 Cs3 124.3(7) 1_455 1_655 ?
Cs3 Cs3 Cs3 95.4(5) 2 1_655 ?
Cs3 Cs3 Cs3 95.4(5) 2_545 1_655 ?
Cs3 Cs3 Cs3 180.0 1_455 1_655 ?
O6 Cs3 W1 94.9(13) 2_645 . ?
O2 Cs3 W1 121.8(11) 2_655 . ?
O2 Cs3 W1 24.2(8) . . ?
O2 Cs3 W1 67.1(10) 1_455 . ?
O6 Cs3 W1 125.2(13) 2_545 . ?
O6 Cs3 W1 103.1(10) 1_455 . ?
O6 Cs3 W1 75.3(10) . . ?
O2 Cs3 W1 160.8(9) 2 . ?
O3 Cs3 W1 27.1(12) . . ?
O1 Cs3 W1 25.3(7) . . ?
O3 Cs3 W1 65.8(9) 1_455 . ?
Cs3 Cs3 W1 125.3(7) 2 . ?
Cs3 Cs3 W1 72.1(4) 2_545 . ?
Cs3 Cs3 W1 115.0(3) 1_455 . ?
Cs3 Cs3 W1 65.0(3) 1_655 . ?
O6 Cs3 O7 148.9(14) 2_645 1_455 ?
O2 Cs3 O7 107.6(15) 2_655 1_455 ?
O2 Cs3 O7 87.6(12) . 1_455 ?
O2 Cs3 O7 83.2(13) 1_455 1_455 ?
O6 Cs3 O7 130.8(13) 2_545 1_455 ?
O6 Cs3 O7 41.1(13) 1_455 1_455 ?
O6 Cs3 O7 47.4(13) . 1_455 ?
O2 Cs3 O7 101.3(13) 2 1_455 ?
O3 Cs3 O7 44.2(13) . 1_455 ?
O1 Cs3 O7 57.6(8) . 1_455 ?
O3 Cs3 O7 41.3(13) 1_455 1_455 ?
Cs3 Cs3 O7 66.5(11) 2 1_455 ?
Cs3 Cs3 O7 126.6(12) 2_545 1_455 ?
Cs3 Cs3 O7 86.4(7) 1_455 1_455 ?
Cs3 Cs3 O7 93.6(7) 1_655 1_455 ?
W1 Cs3 O7 64.7(10) . 1_455 ?
O6 Cs3 W2 120.3(13) 2_645 . ?
O2 Cs3 W2 89.4(12) 2_655 . ?
O2 Cs3 W2 72.2(9) . . ?
O2 Cs3 W2 102.6(9) 1_455 . ?
O6 Cs3 W2 159.7(11) 2_545 . ?
O6 Cs3 W2 65.0(11) 1_455 . ?
O6 Cs3 W2 25.3(10) . . ?
O2 Cs3 W2 118.3(11) 2 . ?
O3 Cs3 W2 28.6(12) . . ?
O1 Cs3 W2 62.9(12) . . ?
O3 Cs3 W2 66.8(9) 1_455 . ?
Cs3 Cs3 W2 69.8(5) 2 . ?
Cs3 Cs3 W2 127.8(5) 2_545 . ?
Cs3 Cs3 W2 115.2(3) 1_455 . ?
Cs3 Cs3 W2 64.8(3) 1_655 . ?
W1 Cs3 W2 55.62(19) . . ?
O7 Cs3 W2 28.9(8) 1_455 . ?
O6 Cs3 W1 126.8(14) 2_645 1_455 ?
O2 Cs3 W1 170.1(12) 2_655 1_455 ?
O2 Cs3 W1 72.6(10) . 1_455 ?
O2 Cs3 W1 21.0(8) 1_455 1_455 ?
O6 Cs3 W1 83.5(12) 2_545 1_455 ?
O6 Cs3 W1 72.2(10) 1_455 1_455 ?
O6 Cs3 W1 106.8(10) . 1_455 ?
O2 Cs3 W1 106.2(9) 2 1_455 ?
O3 Cs3 W1 67.9(9) . 1_455 ?
O1 Cs3 W1 31.3(7) . 1_455 ?
O3 Cs3 W1 25.3(12) 1_455 1_455 ?
Cs3 Cs3 W1 117.2(6) 2 1_455 ?
Cs3 Cs3 W1 67.9(6) 2_545 1_455 ?
Cs3 Cs3 W1 58.59(19) 1_455 1_455 ?
Cs3 Cs3 W1 121.41(19) 1_655 1_455 ?
W1 Cs3 W1 56.4(3) . 1_455 ?
O7 Cs3 W1 62.6(9) 1_455 1_455 ?
W2 Cs3 W1 81.9(3) . 1_455 ?
O6 Cs3 W2 174.4(13) 2_645 1_455 ?
O2 Cs3 W2 117.9(12) 2_655 1_455 ?
O2 Cs3 W2 104.7(9) . 1_455 ?
O2 Cs3 W2 69.8(9) 1_455 1_455 ?
O6 Cs3 W2 105.3(11) 2_545 1_455 ?
O6 Cs3 W2 23.5(10) 1_455 1_455 ?
O6 Cs3 W2 69.2(10) . 1_455 ?
O2 Cs3 W2 81.9(9) 2 1_455 ?
O3 Cs3 W2 66.8(10) . 1_455 ?
O1 Cs3 W2 63.8(11) . 1_455 ?
O3 Cs3 W2 27.5(11) 1_455 1_455 ?
Cs3 Cs3 W2 65.2(4) 2 1_455 ?
Cs3 Cs3 W2 120.4(8) 2_545 1_455 ?
Cs3 Cs3 W2 60.8(3) 1_455 1_455 ?
Cs3 Cs3 W2 119.2(3) 1_655 1_455 ?
W1 Cs3 W2 80.5(3) . 1_455 ?
O7 Cs3 W2 25.7(8) 1_455 1_455 ?
W2 Cs3 W2 54.5(2) . 1_455 ?
W1 Cs3 W2 52.85(19) 1_455 1_455 ?
W1 O1 W1 169(5) . 1_455 ?
W1 O1 Cs3 86(3) . . ?
W1 O1 Cs3 87(2) 1_455 . ?
W1 O1 Cs1 98(3) . . ?
W1 O1 Cs1 89(2) 1_455 . ?
Cs3 O1 Cs1 175(2) . . ?
W1 O2 Cs3 141(3) . 2_645 ?
W1 O2 Cs3 106(2) . . ?
Cs3 O2 Cs3 112.6(14) 2_645 . ?
W1 O2 Cs3 117(2) . 1_655 ?
Cs3 O2 Cs3 74.4(10) 2_645 1_655 ?
Cs3 O2 Cs3 75.7(13) . 1_655 ?
W1 O2 Cs3 122(2) . 2_545 ?
Cs3 O2 Cs3 73.7(11) 2_645 2_545 ?
Cs3 O2 Cs3 69.4(10) . 2_545 ?
Cs3 O2 Cs3 117.6(14) 1_655 2_545 ?
W1 O3 W2 173(3) . . ?
W1 O3 Cs3 89.7(19) . . ?
W2 O3 Cs3 92.9(19) . . ?
W1 O3 Cs3 93(2) . 1_655 ?
W2 O3 Cs3 93.2(18) . 1_655 ?
Cs3 O3 Cs3 64.5(7) . 1_655 ?
W1 O4 W2 137(2) . 1_545 ?
W1 O4 Cs1 111(3) . 1_655 ?
W2 O4 Cs1 105(3) 1_545 1_655 ?
W1 O4 Cs1 107(3) . . ?
W2 O4 Cs1 105(3) 1_545 . ?
Cs1 O4 Cs1 73.2(8) 1_655 . ?
W3 O5 W1 139(4) . . ?
W3 O5 Cs1 113(4) . . ?
W1 O5 Cs1 102(2) . . ?
W3 O5 Cs1 108(3) . 1_655 ?
W1 O5 Cs1 101(2) . 1_655 ?
Cs1 O5 Cs1 74.7(17) . 1_655 ?
W2 O6 Cs3 145(3) . 2_655 ?
W2 O6 Cs3 125(3) . 2 ?
Cs3 O6 Cs3 79.9(15) 2_655 2 ?
W2 O6 Cs3 108(2) . 1_655 ?
Cs3 O6 Cs3 74.3(13) 2_655 1_655 ?
Cs3 O6 Cs3 116.5(18) 2 1_655 ?
W2 O6 Cs3 101(2) . . ?
Cs3 O6 Cs3 112.0(19) 2_655 . ?
Cs3 O6 Cs3 68.4(11) 2 . ?
Cs3 O6 Cs3 69.6(11) 1_655 . ?
W2 O7 W2 161(4) . 1_655 ?
W2 O7 Cs1 98(2) . 1_665 ?
W2 O7 Cs1 99(2) 1_655 1_665 ?
W2 O7 Cs3 85(2) . 1_655 ?
W2 O7 Cs3 78.2(19) 1_655 1_655 ?
Cs1 O7 Cs3 176.9(16) 1_665 1_655 ?
W3 O8 W2 144(3) . . ?
W3 O8 Cs1 107(2) . 1_665 ?
W2 O8 Cs1 99.8(17) . 1_665 ?
W3 O8 Cs1 109(2) . 1_565 ?
W2 O8 Cs1 101.4(16) . 1_565 ?
Cs1 O8 Cs1 73.6(11) 1_665 1_565 ?
W3 O9 W3 157(2) . 1_455 ?
W3 O9 Cs1 107.7(17) . . ?
W3 O9 Cs1 89.4(12) 1_455 . ?
W3 O9 Cs1 85.5(14) . 1_565 ?
W3 O9 Cs1 75.5(10) 1_455 1_565 ?
Cs1 O9 Cs1 163.9(14) . 1_565 ?
W5 O10 W3 159(3) . . ?
W5 O10 Cs1 101.8(19) . 1_665 ?
W3 O10 Cs1 99(2) . 1_665 ?
W5 O10 Cs1 102.4(19) . 1_565 ?
W3 O10 Cs1 90.7(19) . 1_565 ?
Cs1 O10 Cs1 67.4(10) 1_665 1_565 ?
W4 O11 W3 147(3) . . ?
W4 O11 Cs1 114.0(19) . 1_655 ?
W3 O11 Cs1 99(2) . 1_655 ?
W4 O11 Cs1 98.7(18) . . ?
W3 O11 Cs1 91.9(17) . . ?
Cs1 O11 Cs1 68.7(10) 1_655 . ?
W4 O12 W4 172(5) . 1_455 ?
W4 O12 Cs2 95(3) . . ?
W4 O12 Cs2 88(2) 1_455 . ?
W4 O12 Cs1 91(3) . . ?
W4 O12 Cs1 86(2) 1_455 . ?
Cs2 O12 Cs1 173(2) . . ?
W4 O13 W5 143(2) . . ?
W4 O13 Cs2 109(3) . 1_655 ?
W5 O13 Cs2 100(3) . 1_655 ?
W4 O13 Cs2 101(3) . . ?
W5 O13 Cs2 109(3) . . ?
Cs2 O13 Cs2 73.0(8) 1_655 . ?
W5 O14 W4 153(3) 1_545 . ?
W5 O14 Cs1 100(3) 1_545 1_655 ?
W4 O14 Cs1 106(2) . 1_655 ?
W5 O14 Cs1 104(3) 1_545 . ?
W4 O14 Cs1 95(2) . . ?
Cs1 O14 Cs1 67.7(9) 1_655 . ?
W6 O15 W4 148(4) . . ?
W6 O15 Cs2 105(3) . 1_655 ?
W4 O15 Cs2 101(2) . 1_655 ?
W6 O15 Cs2 107(3) . . ?
W4 O15 Cs2 98(2) . . ?
Cs2 O15 Cs2 71.3(13) 1_655 . ?
W5 O16 W5 172(5) . 1_655 ?
W5 O16 Cs2 88(3) . 1_655 ?
W5 O16 Cs2 99(3) 1_655 1_655 ?
W5 O16 Cs1 81(3) . 1_665 ?
W5 O16 Cs1 91(3) 1_655 1_665 ?
Cs2 O16 Cs1 169.4(19) 1_655 1_665 ?
W5 O17 W6 147(4) . 1_565 ?
W5 O17 Cs2 110(3) . . ?
W6 O17 Cs2 103(3) 1_565 . ?
W5 O17 Cs2 94(2) . 1_655 ?
W6 O17 Cs2 98(3) 1_565 1_655 ?
Cs2 O17 Cs2 70.8(14) . 1_655 ?
W6 O18 W6 170(3) . 1_455 ?
W6 O18 Cs2 100(3) . 1_545 ?
W6 O18 Cs2 87.0(18) 1_455 1_545 ?
W6 O18 Cs2 92(2) . . ?
W6 O18 Cs2 81.6(19) 1_455 . ?
Cs2 O18 Cs2 168.4(14) 1_545 . ?
W7 O19 W6 154(3) . . ?
W7 O19 Cs2 102.2(19) . 1_655 ?
W6 O19 Cs2 103(2) . 1_655 ?
W7 O19 Cs2 98(2) . . ?
W6 O19 Cs2 98(2) . . ?
Cs2 O19 Cs2 69.1(12) 1_655 . ?
W7 O20 W6 148(4) 2_646 . ?
W7 O20 Cs2 107(2) 2_646 1_645 ?
W6 O20 Cs2 105(3) . 1_645 ?
W7 O20 Cs2 95(2) 2_646 1_545 ?
W6 O20 Cs2 95(2) . 1_545 ?
Cs2 O20 Cs2 70.7(14) 1_645 1_545 ?
W7 O21 W7 167(3) . 1_655 ?
W7 O21 Cs2 93(2) . 1_655 ?
W7 O21 Cs2 87.3(15) 1_655 1_655 ?
W7 O21 Cs2 95(2) . 2_646 ?
W7 O21 Cs2 82.7(15) 1_655 2_646 ?
Cs2 O21 Cs2 167.8(13) 1_655 2_646 ?
W7 O22 W7 149(3) 2_656 . ?
W7 O22 Cs2 104(3) 2_656 1_655 ?
W7 O22 Cs2 103(3) . 1_655 ?
W7 O22 Cs2 100(3) 2_656 . ?
W7 O22 Cs2 102(3) . . ?
Cs2 O22 Cs2 71.7(10) 1_655 . ?

loop_
_geom_bond_atom_site_label_1
_geom_bond_atom_site_label_2
_geom_bond_distance
_geom_bond_site_symmetry_2
_geom_bond_publ_flag
W1 O1 1.69(4) . ?
W1 O2 1.69(4) . ?
W1 O3 1.80(7) . ?
W1 O4 1.89(8) . ?
W1 O1 2.18(5) 1_655 ?
W1 O5 2.25(9) . ?
W1 Cs3 3.946(15) . ?
W1 Cs3 4.19(2) 1_655 ?
W1 Cs1 4.229(14) 1_655 ?
W1 Cs1 4.248(12) . ?
W1 Cs3 4.44(2) 2_645 ?
W1 Cs3 4.517(16) 2_545 ?
W2 O6 1.80(6) . ?
W2 O7 1.87(6) . ?
W2 O3 1.98(7) . ?
W2 O4 1.97(9) 1_565 ?
W2 O7 2.04(6) 1_455 ?
W2 O8 2.17(6) . ?
W2 Cs3 4.13(2) . ?
W2 Cs1 4.143(11) 1_665 ?
W2 Cs1 4.249(13) 1_565 ?
W2 Cs3 4.280(18) 1_655 ?
W2 Cs3 4.338(17) 2_655 ?
W2 Cs3 4.501(19) 2 ?
W3 O9 1.63(4) . ?
W3 O8 1.78(5) . ?
W3 O5 1.82(8) . ?
W3 O10 1.98(5) . ?
W3 O11 2.13(5) . ?
W3 O9 2.30(4) 1_655 ?
W3 Cs1 4.067(15) 1_665 ?
W3 Cs1 4.123(17) 1_655 ?
W3 Cs1 4.178(17) 1_565 ?
W3 Cs1 4.233(15) . ?
W4 O12 1.69(6) . ?
W4 O11 1.81(6) . ?
W4 O13 1.90(8) . ?
W4 O14 1.98(8) . ?
W4 O15 2.02(7) . ?
W4 O12 2.17(6) 1_655 ?
W4 Cs2 4.135(15) . ?
W4 Cs2 4.162(16) 1_655 ?
W4 Cs1 4.250(11) . ?
W4 Cs1 4.287(13) 1_655 ?
W5 O10 1.85(6) . ?
W5 O16 1.86(6) . ?
W5 O14 1.89(8) 1_565 ?
W5 O17 1.93(8) . ?
W5 O13 1.94(8) . ?
W5 O16 2.00(6) 1_455 ?
W5 Cs2 3.966(16) 1_655 ?
W5 Cs1 4.066(12) 1_665 ?
W5 Cs2 4.352(14) . ?
W5 Cs1 4.433(15) 1_565 ?
W6 O18 1.69(4) . ?
W6 O15 1.80(6) . ?
W6 O19 1.90(6) . ?
W6 O17 1.92(7) 1_545 ?
W6 O20 1.96(7) . ?
W6 O18 2.18(4) 1_655 ?
W6 Cs2 4.07(2) 1_645 ?
W6 Cs2 4.12(2) 1_655 ?
W6 Cs2 4.18(2) 1_545 ?
W6 Cs2 4.23(2) . ?
W7 O21 1.60(4) . ?
W7 O19 1.88(7) . ?
W7 O20 1.89(8) 2_656 ?
W7 O22 1.90(11) 2_646 ?
W7 O22 1.91(11) . ?
W7 O21 2.27(4) 1_455 ?
W7 Cs2 4.075(16) 1_655 ?
W7 Cs2 4.077(17) 2_546 ?
W7 Cs2 4.150(19) 2_646 ?
W7 Cs2 4.217(18) . ?
Cs1 O4 3.16(5) 1_455 ?
Cs1 O5 3.17(7) . ?
Cs1 O5 3.17(7) 1_455 ?
Cs1 O8 3.18(5) 1_445 ?
Cs1 O11 3.22(5) 1_455 ?
Cs1 O8 3.25(5) 1_545 ?
Cs1 O10 3.26(5) 1_445 ?
Cs1 O4 3.30(5) . ?
Cs1 O14 3.30(5) 1_455 ?
Cs1 O7 3.43(7) 1_445 ?
Cs1 O9 3.44(4) . ?
Cs1 O11 3.58(5) . ?
Cs1 O14 3.59(6) . ?
Cs1 O10 3.65(5) 1_545 ?
Cs1 O1 3.68(8) . ?
Cs1 Cs1 3.8497(3) 1_455 ?
Cs1 Cs1 3.8497(3) 1_655 ?
Cs1 O12 3.87(8) . ?
Cs1 O16 3.91(9) 1_445 ?
Cs1 O9 3.98(4) 1_545 ?
Cs2 O20 3.10(7) 1_465 ?
Cs2 O13 3.15(5) 1_455 ?
Cs2 O22 3.18(6) 1_455 ?
Cs2 O19 3.24(6) 1_455 ?
Cs2 O15 3.27(6) 1_455 ?
Cs2 O13 3.32(5) . ?
Cs2 O17 3.30(7) . ?
Cs2 O15 3.34(6) . ?
Cs2 O17 3.34(7) 1_455 ?
Cs2 O22 3.38(7) . ?
Cs2 O20 3.52(6) 1_565 ?
Cs2 O19 3.53(6) . ?
Cs2 O18 3.56(7) 1_565 ?
Cs2 O16 3.57(9) 1_455 ?
Cs2 O12 3.63(8) . ?
Cs2 O21 3.66(5) 1_455 ?
Cs2 O21 3.69(6) 2_656 ?
Cs2 Cs2 3.8497(4) 1_655 ?
Cs2 Cs2 3.8497(4) 1_455 ?
Cs2 O18 3.83(7) . ?
Cs3 O6 2.74(6) 2_645 ?
Cs3 O2 3.00(5) 2_655 ?
Cs3 O2 3.12(6) . ?
Cs3 O2 3.15(6) 1_455 ?
Cs3 O6 3.22(6) 2_545 ?
Cs3 O6 3.36(6) 1_455 ?
Cs3 O6 3.38(6) . ?
Cs3 O2 3.40(5) 2 ?
Cs3 O3 3.52(4) . ?
Cs3 O1 3.69(8) . ?
Cs3 O3 3.68(5) 1_455 ?
Cs3 Cs3 3.720(4) 2 ?
Cs3 Cs3 3.720(4) 2_545 ?
Cs3 Cs3 3.8497(3) 1_455 ?
Cs3 Cs3 3.8497(3) 1_655 ?
Cs3 O7 4.03(7) 1_455 ?
